data_4071848
loop_
_publ_author_name
'Kertsnus-Banchik, Evgenia'
'Kalikhman, Inna'
'Gostevskii, Boris'
'Deutsch, Zvicka'
'Botoshansky, Mark'
'Kost, Daniel'

_publ_section_title
;
 Hydride Migration from Silicon to an Adjacent Unsaturated Imino Carbon:
 Intramolecular Hydrosilylation
;
_journal_issue 20
_journal_name_full Organometallics
_journal_page_first 5285
_journal_paper_doi 10.1021/om800427x
_journal_volume 27
_journal_year 2008
_chemical_formula_sum 'C11 H22 N4 O2 Si'
_chemical_formula_weight 270.42
_chemical_name_common 5a
_chemical_name_systematic
;
 [N-(isopropylideneimino)acetimidato-N',O][N-(isopropylamino)acetimidato-N',O]methylsilicon(IV)
;
_space_group_IT_number 14
_symmetry_cell_setting monoclinic
_symmetry_space_group_name_Hall '-P 2yn'
_symmetry_space_group_name_H-M 'P 1 21/n 1'
_atom_sites_solution_hydrogens geom
_atom_sites_solution_primary direct
_atom_sites_solution_secondary difmap
_audit_creation_method SHELXL-97
_cell_angle_alpha 90.00
_cell_angle_beta 90.94(2)
_cell_angle_gamma 90.00
_cell_formula_units_Z 4
_cell_length_a 8.437(3)
_cell_length_b 12.084(9)
_cell_length_c 14.081(5)
_cell_measurement_reflns_used 10987
_cell_measurement_temperature 140(2)
_cell_measurement_theta_max 25.99
_cell_measurement_theta_min 2.22
_cell_volume 1435.4(13)
_computing_cell_refinement 'DENZO SMN (Otwinowski & Minor 1997)'
_computing_data_collection 'Collect (Nonius, 2001)'
_computing_data_reduction 'DENZO SMN (Otwinowski & Minor 1997)'
_computing_molecular_graphics 'TEXSAN  (MSC, 1999)'
_computing_structure_refinement 'SHELXL-97 (Sheldrick, 1997)'
_computing_structure_solution 'SHELXS-97 (Sheldrick, 1997)'
_diffrn_ambient_temperature 140(2)
_diffrn_measured_fraction_theta_full 0.958
_diffrn_measured_fraction_theta_max 0.958
_diffrn_measurement_device_type 'Nonius KappaCCD'
_diffrn_measurement_method 'phi- ans omega-scans''
_diffrn_radiation_monochromator graphite
_diffrn_radiation_source 'fine-focus sealed tube'
_diffrn_radiation_type MoK\a
_diffrn_radiation_wavelength 0.71073
_diffrn_reflns_av_R_equivalents 0.0980
_diffrn_reflns_av_sigmaI/netI 0.0958
_diffrn_reflns_limit_h_max 10
_diffrn_reflns_limit_h_min 0
_diffrn_reflns_limit_k_max 14
_diffrn_reflns_limit_k_min 0
_diffrn_reflns_limit_l_max 17
_diffrn_reflns_limit_l_min -17
_diffrn_reflns_number 10987
_diffrn_reflns_theta_full 25.99
_diffrn_reflns_theta_max 25.99
_diffrn_reflns_theta_min 2.22
_diffrn_standards_number 0
_exptl_absorpt_coefficient_mu 0.165
_exptl_absorpt_correction_type none
_exptl_crystal_colour colorless
_exptl_crystal_density_diffrn 1.251
_exptl_crystal_density_method 'not measured'
_exptl_crystal_description plate
_exptl_crystal_F_000 584
_exptl_crystal_size_max 0.30
_exptl_crystal_size_mid 0.18
_exptl_crystal_size_min 0.06
_refine_diff_density_max 0.535
_refine_diff_density_min -0.505
_refine_diff_density_rms 0.085
_refine_ls_extinction_method none
_refine_ls_goodness_of_fit_ref 1.029
_refine_ls_hydrogen_treatment constr
_refine_ls_matrix_type full
_refine_ls_number_parameters 163
_refine_ls_number_reflns 2698
_refine_ls_number_restraints 0
_refine_ls_restrained_S_all 1.029
_refine_ls_R_factor_all 0.1209
_refine_ls_R_factor_gt 0.0677
_refine_ls_shift/su_max 0.000
_refine_ls_shift/su_mean 0.000
_refine_ls_structure_factor_coef Fsqd
_refine_ls_weighting_details 'calc w=1/[\s^2^(Fo^2^)+(0.1073P)^2^+0.0000P] where P=(Fo^2^+2Fc^2^)/3'
_refine_ls_weighting_scheme calc
_refine_ls_wR_factor_gt 0.1764
_refine_ls_wR_factor_ref 0.1932
_reflns_number_gt 1624
_reflns_number_total 2698
_reflns_threshold_expression >2sigma(I)
_cod_data_source_file om800427x_si_001.cif
_cod_data_source_block 5a
_cod_original_sg_symbol_H-M 'P 21/n'
_cod_database_code 4071848

loop_
_symmetry_equiv_pos_as_xyz
'x, y, z'
'-x+1/2, y+1/2, -z+1/2'
'-x, -y, -z'
'x-1/2, -y-1/2, z-1/2'

loop_
_atom_site_label
_atom_site_type_symbol
_atom_site_fract_x
_atom_site_fract_y
_atom_site_fract_z
_atom_site_U_iso_or_equiv
_atom_site_adp_type
_atom_site_occupancy
_atom_site_symmetry_multiplicity
_atom_site_calc_flag
_atom_site_refinement_flags
Si1 Si 0.93070(13) 0.25273(9) 0.64435(7) 0.0195(3) Uani 1 1 d .
O1 O 1.0439(3) 0.3624(2) 0.60824(17) 0.0238(7) Uani 1 1 d .
O2 O 0.9629(3) 0.1801(2) 0.53910(18) 0.0261(7) Uani 1 1 d .
N1 N 0.8942(4) 0.3578(2) 0.7557(2) 0.0184(7) Uani 1 1 d .
N2 N 0.9582(4) 0.4643(3) 0.7361(2) 0.0213(7) Uani 1 1 d .
N3 N 0.7317(4) 0.2521(3) 0.6132(2) 0.0203(7) Uani 1 1 d .
N4 N 0.6997(4) 0.2087(3) 0.5208(2) 0.0228(8) Uani 1 1 d .
C1 C 1.0329(5) 0.4565(3) 0.6575(3) 0.0208(9) Uani 1 1 d .
C2 C 1.1117(5) 0.5553(3) 0.6152(3) 0.0282(10) Uani 1 1 d .
H2A H 1.1617 0.5344 0.5572 0.042 Uiso 1 1 calc R
H2B H 1.1901 0.5835 0.6591 0.042 Uiso 1 1 calc R
H2C H 1.0339 0.6115 0.6023 0.042 Uiso 1 1 calc R
C3 C 0.8381(5) 0.3446(3) 0.8402(2) 0.0197(9) Uani 1 1 d .
C4 C 0.7713(5) 0.2349(3) 0.8671(3) 0.0250(9) Uani 1 1 d .
H4A H 0.7775 0.1852 0.8141 0.038 Uiso 1 1 calc R
H4B H 0.6626 0.2436 0.8846 0.038 Uiso 1 1 calc R
H4C H 0.8310 0.2051 0.9198 0.038 Uiso 1 1 calc R
C5 C 0.8398(5) 0.4334(3) 0.9127(3) 0.0290(10) Uani 1 1 d .
H5A H 0.8858 0.4991 0.8865 0.043 Uiso 1 1 calc R
H5B H 0.9015 0.4099 0.9669 0.043 Uiso 1 1 calc R
H5C H 0.7333 0.4487 0.9317 0.043 Uiso 1 1 calc R
C6 C 0.8293(5) 0.1718(3) 0.4873(3) 0.0211(9) Uani 1 1 d .
C7 C 0.8359(6) 0.1149(4) 0.3941(3) 0.0329(11) Uani 1 1 d .
H7A H 0.9431 0.0932 0.3820 0.049 Uiso 1 1 calc R
H7B H 0.7994 0.1643 0.3450 0.049 Uiso 1 1 calc R
H7C H 0.7694 0.0505 0.3951 0.049 Uiso 1 1 calc R
C8 C 0.5921(5) 0.3116(3) 0.6484(3) 0.0230(9) Uani 1 1 d .
H8 H 0.6142 0.3315 0.7147 0.028 Uiso 1 1 calc R
C9 C 0.5642(5) 0.4179(4) 0.5942(3) 0.0333(11) Uani 1 1 d .
H9A H 0.6590 0.4618 0.5961 0.050 Uiso 1 1 calc R
H9B H 0.4794 0.4583 0.6227 0.050 Uiso 1 1 calc R
H9C H 0.5365 0.4010 0.5294 0.050 Uiso 1 1 calc R
C10 C 0.4457(5) 0.2393(4) 0.6467(3) 0.0311(10) Uani 1 1 d .
H10A H 0.4664 0.1729 0.6822 0.047 Uiso 1 1 calc R
H10B H 0.4184 0.2206 0.5822 0.047 Uiso 1 1 calc R
H10C H 0.3593 0.2787 0.6747 0.047 Uiso 1 1 calc R
C11 C 1.0427(5) 0.1535(3) 0.7205(3) 0.0284(10) Uani 1 1 d .
H11A H 0.9741 0.0940 0.7386 0.043 Uiso 1 1 calc R
H11B H 1.0814 0.1909 0.7764 0.043 Uiso 1 1 calc R
H11C H 1.1305 0.1244 0.6859 0.043 Uiso 1 1 calc R

loop_
_atom_site_aniso_label
_atom_site_aniso_U_11
_atom_site_aniso_U_22
_atom_site_aniso_U_33
_atom_site_aniso_U_23
_atom_site_aniso_U_13
_atom_site_aniso_U_12
Si1 0.0253(6) 0.0122(6) 0.0209(6) -0.0009(4) 0.0013(4) 0.0003(5)
O1 0.0329(17) 0.0125(15) 0.0259(14) -0.0010(11) 0.0019(12) -0.0021(12)
O2 0.0261(17) 0.0219(16) 0.0303(15) -0.0076(12) 0.0022(12) 0.0006(13)
N1 0.0235(19) 0.0097(17) 0.0220(16) 0.0002(13) -0.0029(13) 0.0006(14)
N2 0.028(2) 0.0102(17) 0.0256(17) 0.0012(13) -0.0002(14) -0.0045(14)
N3 0.0283(19) 0.0161(17) 0.0167(15) -0.0057(13) 0.0009(12) -0.0001(15)
N4 0.036(2) 0.0161(18) 0.0166(16) -0.0048(13) 0.0028(14) -0.0042(16)
C1 0.025(2) 0.014(2) 0.024(2) -0.0012(15) -0.0035(16) -0.0007(17)
C2 0.036(3) 0.017(2) 0.032(2) 0.0008(17) -0.0016(18) -0.0053(19)
C3 0.023(2) 0.018(2) 0.0186(19) -0.0007(15) -0.0050(15) 0.0023(17)
C4 0.034(2) 0.018(2) 0.023(2) 0.0015(16) 0.0040(16) -0.0046(19)
C5 0.044(3) 0.022(2) 0.020(2) -0.0051(17) 0.0052(17) -0.001(2)
C6 0.027(2) 0.014(2) 0.0229(19) 0.0028(15) 0.0032(16) -0.0026(18)
C7 0.048(3) 0.027(3) 0.023(2) -0.0106(18) 0.0086(18) -0.007(2)
C8 0.024(2) 0.023(2) 0.022(2) -0.0055(16) 0.0014(16) 0.0026(18)
C9 0.033(3) 0.021(2) 0.045(3) 0.0010(19) -0.003(2) 0.005(2)
C10 0.024(2) 0.037(3) 0.033(2) -0.0019(19) 0.0051(17) -0.005(2)
C11 0.037(3) 0.015(2) 0.033(2) -0.0013(17) 0.0034(18) 0.0019(19)

loop_
_atom_type_symbol
_atom_type_description
_atom_type_scat_dispersion_real
_atom_type_scat_dispersion_imag
_atom_type_scat_source
Si Si 0.0817 0.0704 'International Tables Vol C Tables 4.2.6.8 and 6.1.1.4'
N N 0.0061 0.0033 'International Tables Vol C Tables 4.2.6.8 and 6.1.1.4'
O O 0.0106 0.0060 'International Tables Vol C Tables 4.2.6.8 and 6.1.1.4'
C C 0.0033 0.0016 'International Tables Vol C Tables 4.2.6.8 and 6.1.1.4'
H H 0.0000 0.0000 'International Tables Vol C Tables 4.2.6.8 and 6.1.1.4'

loop_
_geom_angle_atom_site_label_1
_geom_angle_atom_site_label_2
_geom_angle_atom_site_label_3
_geom_angle
O1 Si1 N3 118.13(15)
O1 Si1 O2 92.39(14)
N3 Si1 O2 86.91(14)
O1 Si1 C11 112.90(17)
N3 Si1 C11 128.83(18)
O2 Si1 C11 94.65(16)
O1 Si1 N1 80.76(13)
N3 Si1 N1 92.27(14)
O2 Si1 N1 171.76(13)
C11 Si1 N1 92.25(16)
C1 O1 Si1 117.4(2)
C6 O2 Si1 111.1(2)
C3 N1 N2 115.7(3)
C3 N1 Si1 133.5(3)
N2 N1 Si1 110.5(2)
C1 N2 N1 107.0(3)
N4 N3 C8 110.2(3)
N4 N3 Si1 113.7(2)
C8 N3 Si1 133.7(3)
C6 N4 N3 108.4(3)
N2 C1 O1 123.3(4)
N2 C1 C2 120.7(4)
O1 C1 C2 116.0(3)
C1 C2 H2A 109.5
C1 C2 H2B 109.5
H2A C2 H2B 109.5
C1 C2 H2C 109.5
H2A C2 H2C 109.5
H2B C2 H2C 109.5
N1 C3 C5 122.9(3)
N1 C3 C4 119.1(3)
C5 C3 C4 118.0(3)
C3 C4 H4A 109.5
C3 C4 H4B 109.5
H4A C4 H4B 109.5
C3 C4 H4C 109.5
H4A C4 H4C 109.5
H4B C4 H4C 109.5
C3 C5 H5A 109.5
C3 C5 H5B 109.5
H5A C5 H5B 109.5
C3 C5 H5C 109.5
H5A C5 H5C 109.5
H5B C5 H5C 109.5
N4 C6 O2 119.4(3)
N4 C6 C7 122.2(4)
O2 C6 C7 118.3(4)
C6 C7 H7A 109.5
C6 C7 H7B 109.5
H7A C7 H7B 109.5
C6 C7 H7C 109.5
H7A C7 H7C 109.5
H7B C7 H7C 109.5
N3 C8 C9 111.3(3)
N3 C8 C10 111.8(3)
C9 C8 C10 111.3(3)
N3 C8 H8 107.4
C9 C8 H8 107.4
C10 C8 H8 107.4
C8 C9 H9A 109.5
C8 C9 H9B 109.5
H9A C9 H9B 109.5
C8 C9 H9C 109.5
H9A C9 H9C 109.5
H9B C9 H9C 109.5
C8 C10 H10A 109.5
C8 C10 H10B 109.5
H10A C10 H10B 109.5
C8 C10 H10C 109.5
H10A C10 H10C 109.5
H10B C10 H10C 109.5
Si1 C11 H11A 109.5
Si1 C11 H11B 109.5
H11A C11 H11B 109.5
Si1 C11 H11C 109.5
H11A C11 H11C 109.5
H11B C11 H11C 109.5

loop_
_geom_bond_atom_site_label_1
_geom_bond_atom_site_label_2
_geom_bond_distance
Si1 O1 1.715(3)
Si1 N3 1.729(3)
Si1 O2 1.748(3)
Si1 C11 1.857(4)
Si1 N1 2.044(3)
O1 C1 1.336(4)
O2 C6 1.336(5)
N1 C3 1.298(4)
N1 N2 1.425(4)
N2 C1 1.287(5)
N3 N4 1.424(4)
N3 C8 1.473(5)
N4 C6 1.279(5)
C1 C2 1.495(5)
C2 H2A 0.9600
C2 H2B 0.9600
C2 H2C 0.9600
C3 C5 1.481(5)
C3 C4 1.492(5)
C4 H4A 0.9600
C4 H4B 0.9600
C4 H4C 0.9600
C5 H5A 0.9600
C5 H5B 0.9600
C5 H5C 0.9600
C6 C7 1.482(5)
C7 H7A 0.9600
C7 H7B 0.9600
C7 H7C 0.9600
C8 C9 1.510(6)
C8 C10 1.512(6)
C8 H8 0.9800
C9 H9A 0.9600
C9 H9B 0.9600
C9 H9C 0.9600
C10 H10A 0.9600
C10 H10B 0.9600
C10 H10C 0.9600
C11 H11A 0.9600
C11 H11B 0.9600
C11 H11C 0.9600
